data_4106456
loop_
_publ_author_name
'Drew A. Fowler'
'Andrew V. Mossine'
'Christine M. Beavers'
'Simon J. Teat'
'Scott J. Dalgarno'
'Jerry L. Atwood'

_publ_section_title
;
 Coordination Polymer Chains of Dimeric Pyrogallol[4]arene Capsules
;
_journal_name_full 'Journal of the American Chemical Society'
_journal_page_first 11069
_journal_page_last 11071
_journal_paper_doi 10.1021/ja203651v
_journal_volume 133
_journal_year 2011
_chemical_formula_sum 'C80 H96 Cu8 O32 S8'
_chemical_formula_weight 2334.37
_chemical_name_common 2
_chemical_name_systematic
;
 ?
;
_space_group_IT_number 2
_symmetry_cell_setting triclinic
_symmetry_space_group_name_Hall '-P 1'
_symmetry_space_group_name_H-M 'P -1'
_atom_sites_solution_hydrogens geom
_atom_sites_solution_primary direct
_atom_sites_solution_secondary difmap
_audit_creation_method SHELXL-97
_cell_angle_alpha 102.989(2)
_cell_angle_beta 93.986(2)
_cell_angle_gamma 100.137(2)
_cell_formula_units_Z 2
_cell_length_a 15.458(2)
_cell_length_b 15.849(2)
_cell_length_c 26.379(4)
_cell_measurement_reflns_used 9996
_cell_measurement_temperature 100(2)
_cell_measurement_theta_max 26.37
_cell_measurement_theta_min 2.20
_cell_volume 6158.8(15)
_computing_cell_refinement 'SAINT (Bruker, 1998)'
_computing_data_collection 'Bruker APEX2'
_computing_data_reduction 'SAINT (Bruker, 1998)'
_computing_molecular_graphics 'X-Seed (Barbour, 2001)'
_computing_publication_material 'local program'
_computing_structure_refinement 'SHELXL-97 (Sheldrick, 2007)'
_computing_structure_solution 'SHELXS-97 (Sheldrick, 2008)'
_diffrn_ambient_temperature 100(2)
_diffrn_measured_fraction_theta_full 0.992
_diffrn_measured_fraction_theta_max 0.992
_diffrn_measurement_device_type 'Bruker APEX-II CCD'
_diffrn_measurement_method '\f and \w scans'
_diffrn_radiation_monochromator graphite
_diffrn_radiation_source 'fine-focus sealed tube'
_diffrn_radiation_type MoK\a
_diffrn_radiation_wavelength 0.71073
_diffrn_reflns_av_R_equivalents 0.0352
_diffrn_reflns_av_sigmaI/netI 0.0550
_diffrn_reflns_limit_h_max 19
_diffrn_reflns_limit_h_min -19
_diffrn_reflns_limit_k_max 19
_diffrn_reflns_limit_k_min -19
_diffrn_reflns_limit_l_max 32
_diffrn_reflns_limit_l_min -32
_diffrn_reflns_number 66321
_diffrn_reflns_theta_full 26.41
_diffrn_reflns_theta_max 26.41
_diffrn_reflns_theta_min 1.59
_exptl_absorpt_coefficient_mu 1.549
_exptl_absorpt_correction_T_max 0.9265
_exptl_absorpt_correction_T_min 0.5761
_exptl_absorpt_correction_type multi-scan
_exptl_absorpt_process_details Bruker-SADABS
_exptl_crystal_colour Bronze
_exptl_crystal_density_diffrn 1.259
_exptl_crystal_description Plate
_exptl_crystal_F_000 2384
_exptl_crystal_size_max 0.40
_exptl_crystal_size_mid 0.30
_exptl_crystal_size_min 0.05
_refine_diff_density_max 2.202
_refine_diff_density_min -1.665
_refine_diff_density_rms 0.121
_refine_ls_extinction_method none
_refine_ls_goodness_of_fit_ref 1.197
_refine_ls_hydrogen_treatment constr
_refine_ls_matrix_type full
_refine_ls_number_parameters 1283
_refine_ls_number_reflns 25055
_refine_ls_number_restraints 334
_refine_ls_restrained_S_all 1.227
_refine_ls_R_factor_all 0.0952
_refine_ls_R_factor_gt 0.0652
_refine_ls_shift/su_max 0.003
_refine_ls_shift/su_mean 0.000
_refine_ls_structure_factor_coef Fsqd
_refine_ls_weighting_details 'calc w=1/[\s^2^(Fo^2^)+(0.1000P)^2^+0.0000P] where P=(Fo^2^+2Fc^2^)/3'
_refine_ls_weighting_scheme calc
_refine_ls_wR_factor_gt 0.1880
_refine_ls_wR_factor_ref 0.2011
_reflns_number_gt 15251
_reflns_number_total 25055
_reflns_threshold_expression >2sigma(I)
_cod_data_source_file ja203651v_si_003_1.cif
_cod_data_source_block 2
_cod_original_cell_volume 6158.9(16)
_cod_database_code 4106456

loop_
_symmetry_equiv_pos_as_xyz
'x, y, z'
'-x, -y, -z'

loop_
_atom_site_label
_atom_site_type_symbol
_atom_site_fract_x
_atom_site_fract_y
_atom_site_fract_z
_atom_site_U_iso_or_equiv
_atom_site_adp_type
_atom_site_occupancy
_atom_site_symmetry_multiplicity
_atom_site_calc_flag
_atom_site_refinement_flags
_atom_site_disorder_assembly
_atom_site_disorder_group
Cu1 Cu 0.25246(4) 0.28540(4) 0.28293(2) 0.03553(16) Uani 1 1 d . A .
S1 S 0.47993(19) 0.3138(2) 0.30276(12) 0.0958(8) Uani 0.75 1 d PD A 1
O1 O 0.2161(2) 0.3137(2) 0.35352(13) 0.0362(8) Uani 1 1 d . . .
C1 C 0.1375(3) 0.4245(3) 0.4011(2) 0.0372(12) Uani 1 1 d . . .
Cu2 Cu 0.25948(4) 0.48741(4) 0.23727(3) 0.03602(16) Uani 1 1 d . B .
S2 S 0.4279(2) 0.5967(2) 0.20253(15) 0.1044(8) Uani 0.75 1 d PD B 1
O2 O 0.2663(2) 0.4144(2) 0.28879(14) 0.0373(8) Uani 1 1 d . . .
C2 C 0.1911(3) 0.3963(3) 0.3620(2) 0.0388(13) Uani 1 1 d . . .
Cu3 Cu 0.09500(4) 0.59265(4) 0.18349(2) 0.03562(16) Uani 1 1 d . C .
S3 S 0.16412(17) 0.80359(13) 0.19578(10) 0.0574(6) Uani 0.75 1 d PDU C 1
O3 O 0.2242(2) 0.5717(2) 0.29464(14) 0.0398(9) Uani 1 1 d . . .
C3 C 0.2193(3) 0.4466(3) 0.3286(2) 0.0369(12) Uani 1 1 d . . .
Cu4 Cu -0.14542(4) 0.54083(4) 0.15396(2) 0.03498(16) Uani 1 1 d . D .
S4 S -0.17992(19) 0.73207(16) 0.14038(13) 0.0650(7) Uani 0.75 1 d PDU D 1
O4 O 0.1172(2) 0.6432(2) 0.25935(14) 0.0390(8) Uani 1 1 d . . .
C4 C 0.1947(4) 0.5271(3) 0.3321(2) 0.0383(12) Uani 1 1 d . . .
Cu5 Cu -0.32052(4) 0.36143(4) 0.16591(3) 0.03652(17) Uani 1 1 d . E .
S5 S -0.4731(7) 0.4447(7) 0.1133(5) 0.103(3) Uani 0.25 1 d PDU E 2
O5 O -0.0290(2) 0.6049(2) 0.19295(13) 0.0363(8) Uani 1 1 d . . .
C5 C 0.1434(3) 0.5596(3) 0.3706(2) 0.0385(12) Uani 1 1 d . . .
Cu6 Cu -0.32651(4) 0.15915(4) 0.21113(3) 0.03754(17) Uani 1 1 d . F .
S6 S -0.5433(4) 0.1313(4) 0.1971(2) 0.0560(15) Uani 0.50 1 d PDU F 2
O6 O -0.1910(2) 0.5755(2) 0.22202(13) 0.0369(8) Uani 1 1 d . . .
C6 C 0.1158(4) 0.5068(3) 0.4040(2) 0.0399(13) Uani 1 1 d . . .
H6 H 0.0803 0.5278 0.4301 0.048 Uiso 1 1 calc R . .
Cu7 Cu -0.16256(4) 0.05341(4) 0.26400(3) 0.03597(16) Uani 1 1 d . . .
S7 S -0.1766(2) -0.08122(18) 0.33829(11) 0.1102(9) Uani 1 1 d D . .
O7 O -0.3050(2) 0.4568(2) 0.22966(14) 0.0380(8) Uani 1 1 d . . .
C7 C 0.1149(4) 0.6483(3) 0.3717(2) 0.0461(14) Uani 1 1 d . . .
H7 H 0.1630 0.6847 0.3579 0.055 Uiso 1 1 calc R . .
Cu8 Cu 0.07636(4) 0.10690(4) 0.29341(2) 0.03477(16) Uani 1 1 d . G .
S8 S 0.2101(2) -0.0206(2) 0.31075(14) 0.0785(9) Uiso 0.60 1 d PDU G 1
O8 O -0.3421(2) 0.2816(2) 0.21301(13) 0.0365(8) Uani 1 1 d . . .
C8 C 0.0310(4) 0.6340(3) 0.3333(2) 0.0409(13) Uani 1 1 d . . .
O9 O -0.3146(2) 0.1966(2) 0.28702(14) 0.0400(9) Uani 1 1 d . . .
C9 C 0.0370(4) 0.6311(3) 0.2800(2) 0.0397(13) Uani 1 1 d . . .
O10 O -0.2081(2) 0.1257(2) 0.32273(14) 0.0411(9) Uani 1 1 d . . .
C10 C -0.0377(4) 0.6132(3) 0.2450(2) 0.0390(13) Uani 1 1 d . . .
O11 O -0.0481(2) 0.0896(2) 0.30977(14) 0.0373(8) Uani 1 1 d . . .
C11 C -0.1207(4) 0.5969(3) 0.2619(2) 0.0386(13) Uani 1 1 d . . .
O12 O 0.1001(2) 0.1944(2) 0.36096(13) 0.0372(8) Uani 1 1 d . . .
C12 C -0.1311(4) 0.5981(3) 0.3137(2) 0.0385(12) Uani 1 1 d . . .
O13 O -0.3180(2) 0.2640(2) 0.10595(13) 0.0344(8) Uani 1 1 d . . .
C13 C -0.0543(4) 0.6174(3) 0.3484(2) 0.0410(13) Uani 1 1 d . . .
H13 H -0.0599 0.6193 0.3842 0.049 Uiso 1 1 calc R . .
O14 O -0.2376(2) 0.4339(2) 0.12998(13) 0.0351(8) Uani 1 1 d . . .
C14 C -0.2231(4) 0.5739(4) 0.3303(2) 0.0452(14) Uani 1 1 d . . .
H14 H -0.2653 0.5921 0.3063 0.054 Uiso 1 1 calc R . .
O15 O -0.0926(2) 0.4934(2) 0.09070(13) 0.0341(8) Uani 1 1 d . . .
C15 C -0.2512(3) 0.4723(4) 0.3219(2) 0.0404(13) Uani 1 1 d . . .
O16 O 0.0658(2) 0.5279(2) 0.11034(13) 0.0352(8) Uani 1 1 d . . .
C16 C -0.2887(3) 0.4219(3) 0.2726(2) 0.0359(12) Uani 1 1 d . . .
O17 O 0.1928(2) 0.5268(2) 0.18281(13) 0.0360(8) Uani 1 1 d . . .
C17 C -0.3099(3) 0.3302(4) 0.2624(2) 0.0377(12) Uani 1 1 d . . .
O18 O 0.2767(2) 0.3934(2) 0.17901(14) 0.0364(8) Uani 1 1 d . . .
C18 C -0.2932(3) 0.2891(3) 0.3021(2) 0.0371(12) Uani 1 1 d . . .
O19 O 0.2726(2) 0.2602(2) 0.20909(13) 0.0332(8) Uani 1 1 d . . .
C19 C -0.2562(3) 0.3361(4) 0.3523(2) 0.0392(12) Uani 1 1 d . . .
O20 O 0.1810(2) 0.1646(2) 0.26520(13) 0.0365(8) Uani 1 1 d . . .
C20 C -0.2362(3) 0.4286(4) 0.3602(2) 0.0399(13) Uani 1 1 d . . .
H20 H -0.2108 0.4629 0.3941 0.048 Uiso 1 1 calc R . .
O21 O 0.0474(2) 0.0305(2) 0.22264(13) 0.0346(8) Uani 1 1 d . . .
C21 C -0.2359(4) 0.2879(4) 0.3935(2) 0.0454(14) Uani 1 1 d . . .
H21 H -0.2805 0.2313 0.3852 0.054 Uiso 1 1 calc R . .
O22 O -0.1113(2) -0.0052(2) 0.20312(14) 0.0349(8) Uani 1 1 d . . .
C22 C -0.1447(4) 0.2624(4) 0.3891(2) 0.0391(12) Uani 1 1 d . . .
O23 O -0.2528(2) 0.0694(2) 0.21144(13) 0.0370(8) Uani 1 1 d . . .
C23 C -0.1361(3) 0.1852(3) 0.3546(2) 0.0372(12) Uani 1 1 d . . .
O24 O -0.3212(2) 0.1318(2) 0.13598(14) 0.0377(8) Uani 1 1 d . . .
C24 C -0.0547(3) 0.1632(3) 0.3466(2) 0.0370(12) Uani 1 1 d . . .
O25 O 0.3843(3) 0.2712(4) 0.3098(2) 0.0958(8) Uani 1 1 d D . .
C25 C 0.0226(4) 0.2201(3) 0.3734(2) 0.0371(12) Uani 1 1 d . . .
O26 O 0.3941(4) 0.5605(4) 0.2468(2) 0.1044(8) Uani 1 1 d D . .
C26 C 0.0176(4) 0.2988(3) 0.4091(2) 0.0386(12) Uani 1 1 d . . .
O27 O 0.1579(3) 0.7130(2) 0.16402(17) 0.0561(11) Uani 1 1 d DU . .
C27 C -0.0667(4) 0.3178(4) 0.4155(2) 0.0408(13) Uani 1 1 d . . .
H27 H -0.0710 0.3715 0.4391 0.049 Uiso 1 1 calc R . .
O28 O -0.2026(3) 0.6368(2) 0.12135(15) 0.0494(10) Uani 1 1 d DU . .
C28 C 0.1028(4) 0.3635(4) 0.4357(2) 0.0429(13) Uani 1 1 d . . .
H28 H 0.1484 0.3268 0.4390 0.052 Uiso 1 1 calc R . .
O29 O -0.4480(3) 0.3819(3) 0.13704(17) 0.0649(12) Uani 1 1 d DU . .
C29 C 0.1072(5) 0.7008(4) 0.4260(2) 0.0638(18) Uani 1 1 d . . .
H29A H 0.0648 0.6655 0.4427 0.096 Uiso 1 1 calc R . .
H29B H 0.0866 0.7550 0.4236 0.096 Uiso 1 1 calc R . .
H29C H 0.1651 0.7161 0.4469 0.096 Uiso 1 1 calc R . .
O30 O -0.4633(2) 0.0876(3) 0.20238(17) 0.0562(11) Uani 1 1 d D . .
C30 C -0.2312(5) 0.6237(4) 0.3857(2) 0.0599(17) Uani 1 1 d . . .
H30A H -0.1953 0.6034 0.4108 0.090 Uiso 1 1 calc R . .
H30B H -0.2933 0.6127 0.3924 0.090 Uiso 1 1 calc R . .
H30C H -0.2104 0.6872 0.3895 0.090 Uiso 1 1 calc R . .
O31 O -0.2101(3) -0.0728(3) 0.28363(17) 0.0636(12) Uani 1 1 d D . .
C31 C -0.2472(5) 0.3375(5) 0.4493(2) 0.0648(18) Uani 1 1 d . . .
H31A H -0.2047 0.3938 0.4593 0.097 Uiso 1 1 calc R . .
H31B H -0.2366 0.3014 0.4739 0.097 Uiso 1 1 calc R . .
H31C H -0.3075 0.3487 0.4502 0.097 Uiso 1 1 calc R . .
O32 O 0.1250(3) 0.0019(3) 0.32242(18) 0.0648(12) Uani 1 1 d DU . .
C32 C 0.0952(4) 0.4138(4) 0.4910(2) 0.0541(16) Uani 1 1 d . . .
H32A H 0.1526 0.4512 0.5065 0.081 Uiso 1 1 calc R . .
H32B H 0.0772 0.3718 0.5123 0.081 Uiso 1 1 calc R . .
H32C H 0.0510 0.4509 0.4899 0.081 Uiso 1 1 calc R . .
C33 C -0.2069(3) 0.2243(3) 0.04707(19) 0.0322(11) Uani 1 1 d . . .
C34 C -0.2429(3) 0.2865(3) 0.0806(2) 0.0334(11) Uani 1 1 d . . .
C35 C -0.2041(3) 0.3753(3) 0.09397(19) 0.0327(11) Uani 1 1 d . . .
C36 C -0.1279(3) 0.4041(3) 0.07332(19) 0.0317(11) Uani 1 1 d . . .
C37 C -0.0879(3) 0.3456(3) 0.03951(19) 0.0329(11) Uani 1 1 d . . .
C38 C -0.1293(3) 0.2567(3) 0.02739(19) 0.0320(11) Uani 1 1 d . . .
H38 H -0.1033 0.2157 0.0044 0.038 Uiso 1 1 calc R . .
C39 C -0.0002(3) 0.3789(3) 0.01976(18) 0.0310(11) Uani 1 1 d . . .
H39 H 0.0000 0.4416 0.0186 0.037 Uiso 1 1 calc R . .
C40 C 0.0785(3) 0.3815(3) 0.05980(19) 0.0305(11) Uani 1 1 d . . .
C41 C 0.1043(3) 0.4533(3) 0.1019(2) 0.0321(11) Uani 1 1 d . . .
C42 C 0.1721(3) 0.4566(3) 0.14050(19) 0.0326(11) Uani 1 1 d . . .
C43 C 0.2130(3) 0.3846(3) 0.1369(2) 0.0328(11) Uani 1 1 d . . .
C44 C 0.1895(3) 0.3107(3) 0.09610(19) 0.0320(11) Uani 1 1 d . . .
C45 C 0.1205(3) 0.3104(3) 0.0578(2) 0.0335(11) Uani 1 1 d . . .
H45 H 0.1022 0.2595 0.0296 0.040 Uiso 1 1 calc R . .
C46 C 0.2330(3) 0.2316(3) 0.0956(2) 0.0357(12) Uani 1 1 d . . .
H46 H 0.2938 0.2554 0.1145 0.043 Uiso 1 1 calc R . .
C47 C 0.1849(3) 0.1708(3) 0.1267(2) 0.0328(11) Uani 1 1 d . . .
C48 C 0.2064(3) 0.1900(3) 0.1816(2) 0.0335(11) Uani 1 1 d . . .
C49 C 0.1613(3) 0.1416(3) 0.2114(2) 0.0322(11) Uani 1 1 d . . .
C50 C 0.0913(3) 0.0718(3) 0.1887(2) 0.0323(11) Uani 1 1 d . . .
C51 C 0.0667(3) 0.0511(3) 0.13438(19) 0.0311(11) Uani 1 1 d . . .
C52 C 0.1140(3) 0.1018(3) 0.1055(2) 0.0354(12) Uani 1 1 d . . .
H52 H 0.0970 0.0887 0.0688 0.042 Uiso 1 1 calc R . .
C53 C -0.0136(3) -0.0218(3) 0.1108(2) 0.0350(12) Uani 1 1 d . . .
H53 H -0.0168 -0.0646 0.1335 0.042 Uiso 1 1 calc R . .
C54 C -0.1008(3) 0.0146(3) 0.1142(2) 0.0334(11) Uani 1 1 d . . .
C55 C -0.1422(3) 0.0211(3) 0.1598(2) 0.0314(11) Uani 1 1 d . . .
C56 C -0.2164(3) 0.0592(3) 0.1650(2) 0.0350(12) Uani 1 1 d . . .
C57 C -0.2502(3) 0.0909(3) 0.1250(2) 0.0318(11) Uani 1 1 d . . .
C58 C -0.2118(3) 0.0859(3) 0.0786(2) 0.0339(12) Uani 1 1 d . . .
C59 C -0.1362(3) 0.0472(3) 0.0745(2) 0.0306(11) Uani 1 1 d . . .
H59 H -0.1084 0.0433 0.0433 0.037 Uiso 1 1 calc R . .
C60 C -0.2483(3) 0.1267(3) 0.0366(2) 0.0359(12) Uani 1 1 d . . .
H60 H -0.3126 0.1237 0.0405 0.043 Uiso 1 1 calc R . .
C61 C 0.0080(4) 0.3299(3) -0.0355(2) 0.0404(13) Uani 1 1 d . . .
H61A H 0.0066 0.2675 -0.0366 0.061 Uiso 1 1 calc R . .
H61B H 0.0640 0.3556 -0.0464 0.061 Uiso 1 1 calc R . .
H61C H -0.0414 0.3351 -0.0593 0.061 Uiso 1 1 calc R . .
C62 C 0.2446(4) 0.1816(3) 0.0408(2) 0.0412(13) Uani 1 1 d . . .
H62A H 0.2764 0.1341 0.0433 0.062 Uiso 1 1 calc R . .
H62B H 0.2784 0.2223 0.0230 0.062 Uiso 1 1 calc R . .
H62C H 0.1864 0.1562 0.0208 0.062 Uiso 1 1 calc R . .
C63 C -0.0055(4) -0.0737(3) 0.0563(2) 0.0436(13) Uani 1 1 d . . .
H63A H 0.0023 -0.0337 0.0328 0.065 Uiso 1 1 calc R . .
H63B H -0.0594 -0.1188 0.0434 0.065 Uiso 1 1 calc R . .
H63C H 0.0456 -0.1023 0.0573 0.065 Uiso 1 1 calc R . .
C64 C -0.2434(4) 0.0765(4) -0.0188(2) 0.0442(14) Uani 1 1 d . . .
H64A H -0.2655 0.1077 -0.0436 0.066 Uiso 1 1 calc R . .
H64B H -0.2796 0.0170 -0.0253 0.066 Uiso 1 1 calc R . .
H64C H -0.1818 0.0723 -0.0235 0.066 Uiso 1 1 calc R . .
C70 C 0.5179(5) 0.3944(6) 0.3599(3) 0.0958(8) Uani 0.75 1 d PD A 1
H70A H 0.5247 0.3664 0.3891 0.144 Uiso 0.75 1 calc PR A 1
H70B H 0.4754 0.4335 0.3668 0.144 Uiso 0.75 1 calc PR A 1
H70C H 0.5752 0.4289 0.3560 0.144 Uiso 0.75 1 calc PR A 1
C71 C 0.4731(7) 0.3828(8) 0.2572(4) 0.0958(8) Uani 0.75 1 d PD A 1
H71A H 0.4536 0.3454 0.2218 0.144 Uiso 0.75 1 calc PR A 1
H71B H 0.5314 0.4194 0.2576 0.144 Uiso 0.75 1 calc PR A 1
H71C H 0.4305 0.4209 0.2673 0.144 Uiso 0.75 1 calc PR A 1
C72 C 0.5414(5) 0.6329(6) 0.2229(4) 0.1044(8) Uani 0.75 1 d PD B 1
H72A H 0.5688 0.5819 0.2237 0.157 Uiso 0.75 1 calc PR B 1
H72B H 0.5501 0.6724 0.2581 0.157 Uiso 0.75 1 calc PR B 1
H72C H 0.5689 0.6647 0.1985 0.157 Uiso 0.75 1 calc PR B 1
C73 C 0.3869(7) 0.6955(8) 0.2051(5) 0.1044(8) Uani 0.75 1 d PD B 1
H73A H 0.3232 0.6807 0.1939 0.157 Uiso 0.75 1 calc PR B 1
H73B H 0.4171 0.7281 0.1817 0.157 Uiso 0.75 1 calc PR B 1
H73C H 0.3980 0.7322 0.2410 0.157 Uiso 0.75 1 calc PR B 1
C74 C 0.1842(7) 0.8712(6) 0.1506(4) 0.081(3) Uani 0.75 1 d PDU C 1
H74A H 0.2438 0.8710 0.1402 0.122 Uiso 0.75 1 calc PR C 1
H74B H 0.1791 0.9317 0.1671 0.122 Uiso 0.75 1 calc PR C 1
H74C H 0.1406 0.8480 0.1195 0.122 Uiso 0.75 1 calc PR C 1
C75 C 0.0536(7) 0.8168(8) 0.2033(5) 0.086(4) Uani 0.75 1 d PDU C 1
H75A H 0.0309 0.7866 0.2296 0.129 Uiso 0.75 1 calc PR C 1
H75B H 0.0165 0.7912 0.1697 0.129 Uiso 0.75 1 calc PR C 1
H75C H 0.0522 0.8798 0.2145 0.129 Uiso 0.75 1 calc PR C 1
C76 C -0.2238(8) 0.7788(7) 0.0928(4) 0.082(3) Uani 0.75 1 d PDU D 1
H76A H -0.1932 0.7663 0.0614 0.123 Uiso 0.75 1 calc PR D 1
H76B H -0.2157 0.8428 0.1065 0.123 Uiso 0.75 1 calc PR D 1
H76C H -0.2870 0.7533 0.0838 0.123 Uiso 0.75 1 calc PR D 1
C77 C -0.2560(10) 0.7651(9) 0.1855(5) 0.125(5) Uani 0.75 1 d PDU D 1
H77A H -0.2427 0.7476 0.2181 0.188 Uiso 0.75 1 calc PR D 1
H77B H -0.3165 0.7363 0.1701 0.188 Uiso 0.75 1 calc PR D 1
H77C H -0.2506 0.8293 0.1929 0.188 Uiso 0.75 1 calc PR D 1
C78 C -0.5824(16) 0.395(4) 0.0769(19) 0.188(14) Uani 0.25 1 d PDU E 2
H78A H -0.6133 0.3513 0.0940 0.281 Uiso 0.25 1 calc PR E 2
H78B H -0.5754 0.3656 0.0410 0.281 Uiso 0.25 1 calc PR E 2
H78C H -0.6169 0.4410 0.0763 0.281 Uiso 0.25 1 calc PR E 2
C79 C -0.424(2) 0.436(2) 0.0510(9) 0.099(7) Uani 0.25 1 d PDU E 2
H79A H -0.3652 0.4746 0.0572 0.148 Uiso 0.25 1 calc PR E 2
H79B H -0.4620 0.4543 0.0259 0.148 Uiso 0.25 1 calc PR E 2
H79C H -0.4183 0.3749 0.0368 0.148 Uiso 0.25 1 calc PR E 2
C80 C -0.6337(8) 0.0539(11) 0.1952(8) 0.088(6) Uani 0.50 1 d PDU F 2
H80A H -0.6360 0.0400 0.2295 0.132 Uiso 0.50 1 calc PR F 2
H80B H -0.6313 0.0005 0.1686 0.132 Uiso 0.50 1 calc PR F 2
H80C H -0.6867 0.0762 0.1865 0.132 Uiso 0.50 1 calc PR F 2
C81 C -0.5481(10) 0.1523(12) 0.1340(5) 0.076(4) Uani 0.50 1 d PDU F 2
H81A H -0.4960 0.1962 0.1320 0.115 Uiso 0.50 1 calc PR F 2
H81B H -0.6018 0.1748 0.1273 0.115 Uiso 0.50 1 calc PR F 2
H81C H -0.5492 0.0974 0.1077 0.115 Uiso 0.50 1 calc PR F 2
C82 C -0.2513(9) -0.1726(8) 0.3482(6) 0.179(6) Uani 1 1 d D . .
H82A H -0.3101 -0.1579 0.3509 0.269 Uiso 1 1 calc R . .
H82B H -0.2308 -0.1871 0.3806 0.269 Uiso 1 1 calc R . .
H82C H -0.2545 -0.2236 0.3186 0.269 Uiso 1 1 calc R . .
C83 C -0.0811(7) -0.1332(7) 0.3311(5) 0.138(4) Uani 1 1 d D . .
H83A H -0.0935 -0.1827 0.3001 0.206 Uiso 1 1 calc R . .
H83B H -0.0685 -0.1551 0.3623 0.206 Uiso 1 1 calc R . .
H83C H -0.0298 -0.0900 0.3273 0.206 Uiso 1 1 calc R . .
C84 C 0.2243(11) -0.1098(9) 0.3389(7) 0.118(6) Uiso 0.60 1 d PDU G 1
H84A H 0.1814 -0.1630 0.3206 0.177 Uiso 0.60 1 calc PR G 1
H84B H 0.2151 -0.0950 0.3760 0.177 Uiso 0.60 1 calc PR G 1
H84C H 0.2844 -0.1208 0.3358 0.177 Uiso 0.60 1 calc PR G 1
C85 C 0.2950(10) 0.0608(11) 0.3541(8) 0.155(8) Uiso 0.60 1 d PDU G 1
H85A H 0.2989 0.1175 0.3445 0.232 Uiso 0.60 1 calc PR G 1
H85B H 0.3519 0.0419 0.3513 0.232 Uiso 0.60 1 calc PR G 1
H85C H 0.2806 0.0676 0.3902 0.232 Uiso 0.60 1 calc PR G 1
C85B C 0.085(3) 0.044(2) 0.4214(8) 0.124(18) Uiso 0.20 1 d PD G 3
H85D H 0.0538 0.0911 0.4163 0.187 Uiso 0.20 1 calc PR G 3
H85E H 0.1469 0.0697 0.4343 0.187 Uiso 0.20 1 calc PR G 3
H85F H 0.0570 0.0151 0.4469 0.187 Uiso 0.20 1 calc PR G 3
S1A S 0.4259(5) 0.3123(7) 0.3632(4) 0.0958(8) Uani 0.25 1 d PD A 2
S2A S 0.4575(6) 0.5198(7) 0.2148(4) 0.1044(8) Uani 0.25 1 d PD B 2
S3A S 0.1142(8) 0.7924(6) 0.1673(5) 0.106(3) Uani 0.25 1 d PDU C 2
S4A S -0.2117(5) 0.7217(5) 0.1635(3) 0.0519(17) Uani 0.25 1 d PDU D 2
S5A S -0.44976(19) 0.39878(19) 0.08304(12) 0.0737(7) Uani 0.75 1 d PDU E 1
S6A S -0.5309(6) 0.0876(7) 0.1651(5) 0.101(3) Uani 0.25 1 d PDU F 1
S8A S 0.1881(7) 0.0014(7) 0.3627(4) 0.085(3) Uiso 0.20 1 d PDU G 2
C71A C 0.5097(14) 0.2355(13) 0.3656(11) 0.0958(8) Uani 0.25 1 d PD A 2
H71D H 0.4780 0.1763 0.3657 0.144 Uiso 0.25 1 calc PR A 2
H71E H 0.5514 0.2590 0.3975 0.144 Uiso 0.25 1 calc PR A 2
H71F H 0.5423 0.2323 0.3349 0.144 Uiso 0.25 1 calc PR A 2
C73A C 0.5243(14) 0.4947(18) 0.2660(12) 0.1044(8) Uani 0.25 1 d PD B 2
H73D H 0.4976 0.4370 0.2715 0.157 Uiso 0.25 1 calc PR B 2
H73E H 0.5276 0.5402 0.2985 0.157 Uiso 0.25 1 calc PR B 2
H73F H 0.5840 0.4932 0.2560 0.157 Uiso 0.25 1 calc PR B 2
C74A C 0.2048(19) 0.8853(12) 0.1851(15) 0.110(8) Uani 0.25 1 d PDU C 2
H74D H 0.2357 0.8903 0.1544 0.165 Uiso 0.25 1 calc PR C 2
H74E H 0.2460 0.8769 0.2127 0.165 Uiso 0.25 1 calc PR C 2
H74F H 0.1823 0.9393 0.1979 0.165 Uiso 0.25 1 calc PR C 2
C75A C 0.072(2) 0.813(2) 0.2288(11) 0.101(11) Uani 0.25 1 d PDU C 2
H75D H 0.0236 0.7649 0.2295 0.152 Uiso 0.25 1 calc PR C 2
H75E H 0.0504 0.8689 0.2343 0.152 Uiso 0.25 1 calc PR C 2
H75F H 0.1194 0.8182 0.2567 0.152 Uiso 0.25 1 calc PR C 2
C76A C -0.247(2) 0.7889(16) 0.1230(11) 0.077(7) Uani 0.25 1 d PDU D 2
H76D H -0.2014 0.8013 0.1001 0.115 Uiso 0.25 1 calc PR D 2
H76E H -0.2556 0.8446 0.1451 0.115 Uiso 0.25 1 calc PR D 2
H76F H -0.3024 0.7577 0.1016 0.115 Uiso 0.25 1 calc PR D 2
C77A C -0.313(2) 0.693(2) 0.1874(14) 0.166(12) Uani 0.25 1 d PDU D 2
H77D H -0.3071 0.6513 0.2095 0.249 Uiso 0.25 1 calc PR D 2
H77E H -0.3585 0.6644 0.1579 0.249 Uiso 0.25 1 calc PR D 2
H77F H -0.3292 0.7457 0.2081 0.249 Uiso 0.25 1 calc PR D 2
C78A C -0.5624(9) 0.3875(16) 0.0608(9) 0.208(11) Uani 0.75 1 d PDU E 1
H78D H -0.5914 0.3251 0.0532 0.312 Uiso 0.75 1 calc PR E 1
H78E H -0.5675 0.4091 0.0289 0.312 Uiso 0.75 1 calc PR E 1
H78F H -0.5911 0.4220 0.0879 0.312 Uiso 0.75 1 calc PR E 1
C79A C -0.4224(7) 0.5161(6) 0.0923(5) 0.086(3) Uani 0.75 1 d PDU E 1
H79D H -0.3580 0.5356 0.0975 0.129 Uiso 0.75 1 calc PR E 1
H79E H -0.4477 0.5446 0.1231 0.129 Uiso 0.75 1 calc PR E 1
H79F H -0.4466 0.5324 0.0613 0.129 Uiso 0.75 1 calc PR E 1
C80A C -0.6351(11) 0.0337(19) 0.1679(14) 0.077(8) Uani 0.25 1 d PDU F 1
H80D H -0.6350 -0.0290 0.1652 0.116 Uiso 0.25 1 calc PR F 1
H80E H -0.6749 0.0398 0.1390 0.116 Uiso 0.25 1 calc PR F 1
H80F H -0.6554 0.0592 0.2013 0.116 Uiso 0.25 1 calc PR F 1
C81A C -0.5528(19) 0.1964(13) 0.1697(14) 0.078(6) Uani 0.25 1 d PDU F 1
H81D H -0.4974 0.2375 0.1698 0.117 Uiso 0.25 1 calc PR F 1
H81E H -0.5788 0.2155 0.2022 0.117 Uiso 0.25 1 calc PR F 1
H81F H -0.5942 0.1955 0.1396 0.117 Uiso 0.25 1 calc PR F 1
C84A C 0.187(3) -0.1126(16) 0.3625(17) 0.101(11) Uiso 0.20 1 d PDU G 2
H84D H 0.1272 -0.1421 0.3654 0.152 Uiso 0.20 1 calc PR G 2
H84E H 0.2274 -0.1156 0.3922 0.152 Uiso 0.20 1 calc PR G 2
H84F H 0.2070 -0.1421 0.3298 0.152 Uiso 0.20 1 calc PR G 2
S6B S -0.5238(8) 0.1447(10) 0.2184(5) 0.068(3) Uani 0.25 1 d PDU F 3
C80B C -0.6231(11) 0.0740(18) 0.2280(11) 0.059(7) Uani 0.25 1 d PDU F 3
H80G H -0.6162 0.0621 0.2628 0.089 Uiso 0.25 1 calc PR F 3
H80H H -0.6335 0.0182 0.2012 0.089 Uiso 0.25 1 calc PR F 3
H80I H -0.6734 0.1033 0.2252 0.089 Uiso 0.25 1 calc PR F 3
C81B C -0.5764(19) 0.161(2) 0.1578(12) 0.094(6) Uani 0.25 1 d PDU F 3
H81G H -0.5334 0.1986 0.1425 0.141 Uiso 0.25 1 calc PR F 3
H81H H -0.6267 0.1900 0.1656 0.141 Uiso 0.25 1 calc PR F 3
H81I H -0.5972 0.1040 0.1328 0.141 Uiso 0.25 1 calc PR F 3
C70A C 0.5179(5) 0.3944(6) 0.3599(3) 0.0958(8) Uani 0.25 1 d PD A 2
H70D H 0.5010 0.4523 0.3670 0.144 Uiso 0.25 1 calc PR A 2
H70E H 0.5372 0.3814 0.3248 0.144 Uiso 0.25 1 calc PR A 2
H70F H 0.5665 0.3949 0.3859 0.144 Uiso 0.25 1 calc PR A 2
C72A C 0.5414(5) 0.6329(6) 0.2229(4) 0.1044(8) Uani 0.25 1 d PD B 2
H72D H 0.5132 0.6723 0.2065 0.157 Uiso 0.25 1 calc PR B 2
H72E H 0.5943 0.6218 0.2061 0.157 Uiso 0.25 1 calc PR B 2
H72F H 0.5584 0.6607 0.2603 0.157 Uiso 0.25 1 calc PR B 2
C85A C 0.2985(11) 0.026(3) 0.347(2) 0.150(13) Uiso 0.20 1 d PDU G 2
H85G H 0.3124 0.0871 0.3437 0.225 Uiso 0.20 1 calc PR G 2
H85H H 0.3042 -0.0140 0.3134 0.225 Uiso 0.20 1 calc PR G 2
H85I H 0.3398 0.0178 0.3744 0.225 Uiso 0.20 1 calc PR G 2
S8B S 0.0778(6) -0.0375(6) 0.3585(4) 0.067(2) Uiso 0.20 1 d PDU G 3
C84B C 0.155(2) -0.095(2) 0.3862(13) 0.100(13) Uiso 0.20 1 d PDU G 3
H84G H 0.1628 -0.1464 0.3594 0.151 Uiso 0.20 1 calc PR G 3
H84H H 0.1314 -0.1150 0.4160 0.151 Uiso 0.20 1 calc PR G 3
H84I H 0.2123 -0.0550 0.3980 0.151 Uiso 0.20 1 calc PR G 3

loop_
_atom_site_aniso_label
_atom_site_aniso_U_11
_atom_site_aniso_U_22
_atom_site_aniso_U_33
_atom_site_aniso_U_23
_atom_site_aniso_U_13
_atom_site_aniso_U_12
Cu1 0.0363(4) 0.0306(3) 0.0393(4) 0.0092(3) -0.0038(3) 0.0077(3)
S1 0.0609(13) 0.135(2) 0.0866(17) 0.0180(15) -0.0036(12) 0.0223(14)
O1 0.040(2) 0.0320(19) 0.036(2) 0.0071(15) -0.0032(16) 0.0100(16)
C1 0.035(3) 0.038(3) 0.033(3) 0.004(2) -0.006(2) 0.003(2)
Cu2 0.0373(4) 0.0262(3) 0.0422(4) 0.0078(3) -0.0027(3) 0.0035(3)
S2 0.0815(17) 0.113(2) 0.119(2) 0.0486(17) 0.0072(15) -0.0031(15)
O2 0.040(2) 0.0287(18) 0.042(2) 0.0065(16) -0.0003(17) 0.0060(15)
C2 0.036(3) 0.033(3) 0.041(3) 0.003(2) -0.011(2) 0.004(2)
Cu3 0.0429(4) 0.0221(3) 0.0419(4) 0.0088(3) 0.0001(3) 0.0069(3)
S3 0.0729(15) 0.0244(10) 0.0681(15) 0.0069(10) -0.0204(12) 0.0080(10)
O3 0.045(2) 0.0269(18) 0.044(2) 0.0073(16) 0.0004(17) 0.0024(16)
C3 0.037(3) 0.035(3) 0.034(3) 0.006(2) -0.001(2) 0.004(2)
Cu4 0.0416(4) 0.0263(3) 0.0406(4) 0.0112(3) 0.0018(3) 0.0132(3)
S4 0.0680(18) 0.0377(12) 0.086(2) 0.0121(13) -0.0151(15) 0.0154(12)
O4 0.043(2) 0.0284(19) 0.045(2) 0.0098(16) 0.0022(17) 0.0064(16)
C4 0.040(3) 0.029(3) 0.042(3) 0.005(2) -0.005(2) 0.005(2)
Cu5 0.0366(4) 0.0354(3) 0.0424(4) 0.0150(3) 0.0018(3) 0.0138(3)
S5 0.105(5) 0.101(5) 0.113(6) 0.025(5) -0.014(5) 0.056(4)
O5 0.046(2) 0.0276(18) 0.037(2) 0.0102(15) 0.0011(16) 0.0119(16)
C5 0.041(3) 0.029(3) 0.040(3) 0.000(2) -0.004(2) 0.007(2)
Cu6 0.0355(4) 0.0372(4) 0.0435(4) 0.0168(3) 0.0014(3) 0.0087(3)
S6 0.037(2) 0.043(3) 0.096(5) 0.021(3) 0.019(3) 0.021(2)
O6 0.045(2) 0.0310(18) 0.039(2) 0.0115(16) 0.0013(17) 0.0159(16)
C6 0.042(3) 0.038(3) 0.036(3) 0.004(2) -0.005(2) 0.009(2)
Cu7 0.0379(4) 0.0301(3) 0.0420(4) 0.0155(3) -0.0016(3) 0.0058(3)
S7 0.141(2) 0.1048(19) 0.112(2) 0.0702(17) 0.0225(17) 0.0377(17)
O7 0.041(2) 0.037(2) 0.044(2) 0.0171(17) 0.0040(17) 0.0194(16)
C7 0.059(4) 0.030(3) 0.043(3) 0.001(2) -0.003(3) 0.006(3)
Cu8 0.0391(4) 0.0284(3) 0.0385(4) 0.0128(3) -0.0027(3) 0.0079(3)
O8 0.037(2) 0.037(2) 0.038(2) 0.0145(16) 0.0006(16) 0.0095(16)
C8 0.051(3) 0.024(3) 0.044(3) 0.001(2) 0.000(3) 0.011(2)
O9 0.039(2) 0.039(2) 0.045(2) 0.0177(17) 0.0010(17) 0.0078(16)
C9 0.057(4) 0.017(2) 0.045(3) 0.006(2) 0.002(3) 0.009(2)
O10 0.039(2) 0.036(2) 0.050(2) 0.0172(17) 0.0016(17) 0.0031(16)
C10 0.051(3) 0.025(3) 0.043(3) 0.006(2) 0.001(3) 0.014(2)
O11 0.041(2) 0.0265(18) 0.043(2) 0.0093(16) -0.0035(16) 0.0065(15)
C11 0.048(3) 0.023(3) 0.046(3) 0.006(2) -0.003(3) 0.016(2)
O12 0.042(2) 0.0312(19) 0.039(2) 0.0104(16) -0.0033(16) 0.0096(16)
C12 0.048(3) 0.027(3) 0.044(3) 0.008(2) 0.009(3) 0.014(2)
O13 0.0341(19) 0.0330(19) 0.038(2) 0.0125(15) -0.0015(15) 0.0077(15)
C13 0.054(4) 0.030(3) 0.041(3) 0.009(2) 0.007(3) 0.014(2)
O14 0.038(2) 0.0286(18) 0.044(2) 0.0123(16) 0.0032(16) 0.0165(15)
C14 0.050(4) 0.040(3) 0.047(3) 0.007(3) 0.002(3) 0.020(3)
O15 0.042(2) 0.0225(17) 0.040(2) 0.0094(15) 0.0033(16) 0.0092(15)
C15 0.038(3) 0.042(3) 0.048(3) 0.016(3) 0.010(3) 0.018(2)
O16 0.042(2) 0.0209(17) 0.044(2) 0.0107(15) 0.0027(16) 0.0074(15)
C16 0.033(3) 0.042(3) 0.040(3) 0.017(2) 0.007(2) 0.018(2)
O17 0.038(2) 0.0257(18) 0.041(2) 0.0034(15) -0.0022(16) 0.0056(15)
C17 0.036(3) 0.045(3) 0.039(3) 0.020(3) 0.005(2) 0.012(2)
O18 0.037(2) 0.0292(18) 0.042(2) 0.0106(16) -0.0017(16) 0.0051(15)
C18 0.029(3) 0.039(3) 0.050(3) 0.017(3) 0.008(2) 0.014(2)
O19 0.0301(18) 0.0264(17) 0.042(2) 0.0114(15) -0.0068(15) 0.0042(14)
C19 0.031(3) 0.047(3) 0.046(3) 0.018(3) 0.007(2) 0.014(2)
O20 0.040(2) 0.0328(19) 0.036(2) 0.0096(15) -0.0076(16) 0.0075(15)
C20 0.037(3) 0.043(3) 0.042(3) 0.008(2) 0.004(2) 0.016(2)
O21 0.041(2) 0.0248(17) 0.041(2) 0.0142(15) -0.0003(16) 0.0090(15)
C21 0.050(4) 0.044(3) 0.047(3) 0.017(3) 0.009(3) 0.013(3)
O22 0.0351(19) 0.0269(18) 0.045(2) 0.0166(16) -0.0032(16) 0.0065(15)
C22 0.046(3) 0.040(3) 0.034(3) 0.016(2) -0.001(2) 0.011(3)
O23 0.042(2) 0.0350(19) 0.038(2) 0.0153(16) 0.0059(16) 0.0102(16)
C23 0.041(3) 0.038(3) 0.036(3) 0.021(2) 0.001(2) 0.004(2)
O24 0.035(2) 0.0348(19) 0.045(2) 0.0153(16) -0.0026(16) 0.0083(16)
C24 0.041(3) 0.033(3) 0.043(3) 0.019(2) 0.002(2) 0.010(2)
O25 0.0609(13) 0.135(2) 0.0866(17) 0.0180(15) -0.0036(12) 0.0223(14)
C25 0.042(3) 0.035(3) 0.039(3) 0.018(2) -0.001(2) 0.011(2)
O26 0.0815(17) 0.113(2) 0.119(2) 0.0486(17) 0.0072(15) -0.0031(15)
C26 0.042(3) 0.040(3) 0.035(3) 0.016(2) -0.001(2) 0.004(2)
O27 0.073(3) 0.0243(19) 0.070(3) 0.0140(18) 0.009(2) 0.0030(18)
C27 0.050(3) 0.044(3) 0.032(3) 0.015(2) 0.002(3) 0.014(3)
O28 0.064(3) 0.0288(19) 0.062(2) 0.0205(17) -0.001(2) 0.0181(18)
C28 0.042(3) 0.051(3) 0.033(3) 0.007(3) -0.007(2) 0.011(3)
O29 0.051(2) 0.085(3) 0.072(3) 0.036(2) -0.004(2) 0.033(2)
C29 0.083(5) 0.046(4) 0.055(4) -0.004(3) 0.001(4) 0.018(3)
O30 0.032(2) 0.056(3) 0.081(3) 0.023(2) -0.006(2) 0.0055(19)
C30 0.067(4) 0.064(4) 0.056(4) 0.015(3) 0.013(3) 0.030(3)
O31 0.085(3) 0.041(2) 0.072(3) 0.037(2) 0.005(2) 0.005(2)
C31 0.068(5) 0.086(5) 0.048(4) 0.018(4) 0.011(3) 0.032(4)
O32 0.076(3) 0.063(2) 0.077(3) 0.046(2) 0.006(2) 0.035(2)
C32 0.061(4) 0.055(4) 0.040(3) 0.005(3) -0.004(3) 0.007(3)
C33 0.036(3) 0.026(2) 0.037(3) 0.012(2) -0.006(2) 0.010(2)
C34 0.029(3) 0.030(3) 0.041(3) 0.011(2) -0.004(2) 0.006(2)
C35 0.037(3) 0.031(3) 0.033(3) 0.011(2) -0.006(2) 0.014(2)
C36 0.041(3) 0.022(2) 0.035(3) 0.011(2) 0.000(2) 0.012(2)
C37 0.039(3) 0.027(3) 0.035(3) 0.013(2) -0.005(2) 0.010(2)
C38 0.039(3) 0.025(2) 0.035(3) 0.012(2) -0.001(2) 0.012(2)
C39 0.035(3) 0.024(2) 0.034(3) 0.009(2) 0.000(2) 0.008(2)
C40 0.030(3) 0.028(3) 0.036(3) 0.015(2) 0.003(2) 0.004(2)
C41 0.033(3) 0.025(2) 0.041(3) 0.014(2) 0.004(2) 0.006(2)
C42 0.037(3) 0.026(2) 0.035(3) 0.007(2) 0.004(2) 0.004(2)
C43 0.033(3) 0.025(2) 0.039(3) 0.009(2) -0.002(2) 0.004(2)
C44 0.034(3) 0.028(3) 0.038(3) 0.015(2) 0.004(2) 0.009(2)
C45 0.034(3) 0.028(3) 0.038(3) 0.007(2) 0.004(2) 0.006(2)
C46 0.036(3) 0.027(3) 0.044(3) 0.009(2) 0.004(2) 0.007(2)
C47 0.035(3) 0.029(3) 0.038(3) 0.007(2) 0.001(2) 0.018(2)
C48 0.033(3) 0.025(2) 0.044(3) 0.007(2) 0.001(2) 0.014(2)
C49 0.031(3) 0.029(3) 0.039(3) 0.012(2) -0.001(2) 0.009(2)
C50 0.037(3) 0.019(2) 0.040(3) 0.004(2) -0.001(2) 0.012(2)
C51 0.037(3) 0.022(2) 0.036(3) 0.006(2) 0.000(2) 0.014(2)
C52 0.039(3) 0.025(3) 0.045(3) 0.010(2) 0.000(2) 0.013(2)
C53 0.037(3) 0.021(2) 0.044(3) 0.006(2) -0.006(2) 0.004(2)
C54 0.034(3) 0.024(2) 0.038(3) 0.006(2) -0.006(2) 0.003(2)
C55 0.036(3) 0.015(2) 0.040(3) 0.006(2) -0.006(2) 0.003(2)
C56 0.035(3) 0.026(3) 0.044(3) 0.012(2) 0.002(2) -0.001(2)
C57 0.028(3) 0.024(2) 0.043(3) 0.012(2) -0.002(2) 0.002(2)
C58 0.031(3) 0.020(2) 0.047(3) 0.007(2) -0.008(2) 0.001(2)
C59 0.035(3) 0.018(2) 0.037(3) 0.005(2) -0.003(2) 0.005(2)
C60 0.034(3) 0.030(3) 0.041(3) 0.009(2) -0.007(2) 0.002(2)
C61 0.043(3) 0.040(3) 0.041(3) 0.016(2) 0.001(2) 0.009(2)
C62 0.046(3) 0.038(3) 0.043(3) 0.012(2) 0.007(3) 0.014(2)
C63 0.046(3) 0.031(3) 0.054(4) 0.011(3) 0.000(3) 0.009(2)
C64 0.049(3) 0.037(3) 0.046(3) 0.011(3) -0.008(3) 0.008(3)
C70 0.0609(13) 0.135(2) 0.0866(17) 0.0180(15) -0.0036(12) 0.0223(14)
C71 0.0609(13) 0.135(2) 0.0866(17) 0.0180(15) -0.0036(12) 0.0223(14)
C72 0.0815(17) 0.113(2) 0.119(2) 0.0486(17) 0.0072(15) -0.0031(15)
C73 0.0815(17) 0.113(2) 0.119(2) 0.0486(17) 0.0072(15) -0.0031(15)
C74 0.105(8) 0.048(5) 0.092(7) 0.039(5) -0.017(6) 0.002(5)
C75 0.087(8) 0.048(5) 0.136(11) 0.035(7) 0.026(8) 0.031(5)
C76 0.101(8) 0.060(6) 0.106(10) 0.053(7) 0.018(7) 0.023(5)
C77 0.154(12) 0.113(10) 0.098(9) -0.003(8) 0.024(9) 0.031(9)
C78 0.067(17) 0.24(2) 0.30(3) 0.26(2) -0.083(18) -0.047(16)
C79 0.106(13) 0.095(13) 0.104(13) 0.051(12) 0.000(12) 0.014(12)
C80 0.039(7) 0.079(11) 0.136(17) 0.013(12) 0.012(10) 0.004(7)
C81 0.064(8) 0.087(9) 0.089(10) 0.035(8) -0.007(8) 0.033(7)
C82 0.209(15) 0.135(11) 0.250(17) 0.123(11) 0.114(13) 0.052(10)
C83 0.165(11) 0.108(8) 0.168(11) 0.071(8) -0.006(8) 0.065(8)
S1A 0.0609(13) 0.135(2) 0.0866(17) 0.0180(15) -0.0036(12) 0.0223(14)
S2A 0.0815(17) 0.113(2) 0.119(2) 0.0486(17) 0.0072(15) -0.0031(15)
S3A 0.120(6) 0.064(4) 0.122(6) 0.012(4) 0.020(5) -0.001(4)
S4A 0.068(4) 0.037(3) 0.065(4) 0.028(3) 0.030(3) 0.022(3)
S5A 0.0816(18) 0.0714(17) 0.0740(18) 0.0337(14) -0.0121(14) 0.0181(14)
S6A 0.066(4) 0.101(5) 0.133(7) 0.017(5) -0.011(5) 0.032(4)
C71A 0.0609(13) 0.135(2) 0.0866(17) 0.0180(15) -0.0036(12) 0.0223(14)
C73A 0.0815(17) 0.113(2) 0.119(2) 0.0486(17) 0.0072(15) -0.0031(15)
C74A 0.116(14) 0.070(12) 0.125(15) 0.005(13) -0.005(14) -0.002(12)
C75A 0.094(18) 0.065(15) 0.14(2) 0.037(17) -0.023(18) -0.009(14)
C76A 0.094(13) 0.055(11) 0.102(14) 0.055(11) 0.010(13) 0.024(10)
C77A 0.17(2) 0.15(2) 0.15(2) -0.03(2) 0.037(19) 0.026(19)
C78A 0.087(10) 0.249(17) 0.32(2) 0.229(18) -0.075(13) -0.054(11)
C79A 0.088(7) 0.060(6) 0.125(8) 0.046(6) 0.013(6) 0.021(5)
C80A 0.025(10) 0.072(14) 0.12(2) -0.001(16) 0.001(13) 0.008(10)
C81A 0.060(11) 0.068(12) 0.107(13) 0.025(11) -0.009(11) 0.018(10)
S6B 0.044(5) 0.066(5) 0.102(8) 0.027(6) 0.019(5) 0.015(4)
C80B 0.017(9) 0.067(14) 0.087(18) 0.006(14) -0.003(12) 0.009(9)
C81B 0.073(11) 0.087(11) 0.119(12) 0.016(11) -0.005(10) 0.026(10)
C70A 0.0609(13) 0.135(2) 0.0866(17) 0.0180(15) -0.0036(12) 0.0223(14)
C72A 0.0815(17) 0.113(2) 0.119(2) 0.0486(17) 0.0072(15) -0.0031(15)

loop_
_atom_type_symbol
_atom_type_description
_atom_type_scat_dispersion_real
_atom_type_scat_dispersion_imag
_atom_type_scat_source
C C 0.0033 0.0016 'International Tables Vol C Tables 4.2.6.8 and 6.1.1.4'
H H 0.0000 0.0000 'International Tables Vol C Tables 4.2.6.8 and 6.1.1.4'
O O 0.0106 0.0060 'International Tables Vol C Tables 4.2.6.8 and 6.1.1.4'
S S 0.1246 0.1234 'International Tables Vol C Tables 4.2.6.8 and 6.1.1.4'
Cu Cu 0.3201 1.2651 'International Tables Vol C Tables 4.2.6.8 and 6.1.1.4'

loop_
_geom_angle_atom_site_label_1
_geom_angle_atom_site_label_2
_geom_angle_atom_site_label_3
_geom_angle
O19 Cu1 O1 171.95(14)
O19 Cu1 O20 84.95(14)
O1 Cu1 O20 93.51(15)
O19 Cu1 O2 93.17(14)
O1 Cu1 O2 84.44(14)
O20 Cu1 O2 151.80(14)
O19 Cu1 O25 93.69(18)
O1 Cu1 O25 94.34(18)
O20 Cu1 O25 104.97(19)
O2 Cu1 O25 103.23(19)
O25 S1 C70 105.7(4)
O25 S1 C71 108.3(4)
C70 S1 C71 99.8(5)
C2 O1 Cu1 108.4(3)
C6 C1 C2 116.4(5)
C6 C1 C28 123.6(5)
C2 C1 C28 120.0(5)
O18 Cu2 O3 171.46(14)
O18 Cu2 O2 93.16(14)
O3 Cu2 O2 84.93(14)
O18 Cu2 O17 84.76(14)
O3 Cu2 O17 92.97(14)
O2 Cu2 O17 151.64(14)
O18 Cu2 O26 95.0(2)
O3 Cu2 O26 93.6(2)
O2 Cu2 O26 101.62(18)
O17 Cu2 O26 106.74(18)
O26 S2 C72 103.0(4)
O26 S2 C73 106.5(5)
C72 S2 C73 104.5(5)
C3 O2 Cu2 106.7(3)
C3 O2 Cu1 106.7(3)
Cu2 O2 Cu1 133.94(18)
C3 C2 O1 115.5(5)
C3 C2 C1 121.8(5)
O1 C2 C1 122.7(5)
O16 Cu3 O4 172.42(14)
O16 Cu3 O17 84.68(14)
O4 Cu3 O17 93.53(14)
O16 Cu3 O5 93.75(14)
O4 Cu3 O5 84.37(15)
O17 Cu3 O5 152.05(14)
O16 Cu3 O27 93.44(15)
O4 Cu3 O27 94.14(15)
O17 Cu3 O27 102.04(15)
O5 Cu3 O27 105.90(15)
O27 S3 C75 106.1(5)
O27 S3 C74 104.2(4)
C75 S3 C74 96.7(5)
C4 O3 Cu2 108.5(3)
C2 C3 O2 120.1(5)
C2 C3 C4 119.9(5)
O2 C3 C4 119.8(5)
O14 Cu4 O15 84.79(14)
O14 Cu4 O6 93.36(15)
O15 Cu4 O6 171.42(13)
O14 Cu4 O5 151.46(13)
O15 Cu4 O5 93.11(14)
O6 Cu4 O5 84.50(15)
O14 Cu4 O28 102.02(14)
O15 Cu4 O28 95.28(14)
O6 Cu4 O28 93.30(14)
O5 Cu4 O28 106.52(14)
O28 S4 C76 107.9(4)
O28 S4 C77 108.0(5)
C76 S4 C77 93.5(6)
C9 O4 Cu3 108.1(3)
C3 C4 C5 121.1(5)
C3 C4 O3 115.3(5)
C5 C4 O3 123.6(5)
O13 Cu5 O7 171.23(14)
O13 Cu5 O8 92.48(14)
O7 Cu5 O8 85.32(14)
O13 Cu5 O14 85.00(14)
O7 Cu5 O14 92.74(14)
O8 Cu5 O14 150.58(14)
O13 Cu5 O29 93.73(16)
O7 Cu5 O29 95.02(16)
O8 Cu5 O29 107.38(15)
O14 Cu5 O29 102.04(15)
O29 S5 C78 106.4(14)
O29 S5 C79 108.1(11)
C78 S5 C79 89.9(12)
C10 O5 Cu3 107.0(3)
C10 O5 Cu4 106.6(3)
Cu3 O5 Cu4 133.28(18)
C6 C5 C4 117.5(5)
C6 C5 C7 123.2(5)
C4 C5 C7 119.2(5)
O9 Cu6 O24 171.68(15)
O9 Cu6 O23 93.16(15)
O24 Cu6 O23 85.13(14)
O9 Cu6 O8 85.21(14)
O24 Cu6 O8 92.51(14)
O23 Cu6 O8 152.37(15)
O9 Cu6 O30 95.79(16)
O24 Cu6 O30 92.51(16)
O23 Cu6 O30 105.48(14)
O8 Cu6 O30 102.12(14)
O30 S6 C80 106.7(7)
O30 S6 C81 106.4(6)
C80 S6 C81 105.1(8)
C11 O6 Cu4 108.9(3)
C5 C6 C1 123.3(5)
C5 C6 H6 118.3
C1 C6 H6 118.3
O22 Cu7 O10 172.98(14)
O22 Cu7 O23 84.90(14)
O10 Cu7 O23 93.11(15)
O22 Cu7 O11 94.01(14)
O10 Cu7 O11 84.77(15)
O23 Cu7 O11 153.58(14)
O22 Cu7 O31 91.63(16)
O10 Cu7 O31 95.39(16)
O23 Cu7 O31 107.81(15)
O11 Cu7 O31 98.61(15)
O31 S7 C82 104.0(6)
O31 S7 C83 107.3(4)
C82 S7 C83 97.3(6)
C16 O7 Cu5 108.4(3)
C29 C7 C8 113.2(5)
C29 C7 C5 114.0(5)
C8 C7 C5 110.2(4)
C29 C7 H7 106.3
C8 C7 H7 106.3
C5 C7 H7 106.3
O21 Cu8 O12 173.12(13)
O21 Cu8 O11 94.11(14)
O12 Cu8 O11 84.51(14)
O21 Cu8 O20 84.95(14)
O12 Cu8 O20 93.42(14)
O11 Cu8 O20 154.85(13)
O21 Cu8 O32 91.17(16)
O12 Cu8 O32 95.71(16)
O11 Cu8 O32 101.86(15)
O20 Cu8 O32 103.28(15)
O32 S8 C84 108.1(6)
O32 S8 C85 107.8(7)
C84 S8 C85 96.2(8)
C17 O8 Cu5 106.8(3)
C17 O8 Cu6 106.0(3)
Cu5 O8 Cu6 134.87(19)
C13 C8 C9 116.8(5)
C13 C8 C7 122.3(5)
C9 C8 C7 120.7(5)
C18 O9 Cu6 108.9(3)
C10 C9 O4 116.1(5)
C10 C9 C8 121.0(5)
O4 C9 C8 122.9(5)
C23 O10 Cu7 108.4(3)
O5 C10 C9 119.2(5)
O5 C10 C11 120.7(5)
C9 C10 C11 120.0(5)
C24 O11 Cu8 106.4(3)
C24 O11 Cu7 106.2(3)
Cu8 O11 Cu7 131.83(19)
C12 C11 C10 121.9(5)
C12 C11 O6 123.7(5)
C10 C11 O6 114.3(5)
C25 O12 Cu8 108.5(3)
C11 C12 C13 116.8(5)
C11 C12 C14 120.5(5)
C13 C12 C14 122.6(5)
C34 O13 Cu5 108.8(3)
C12 C13 C8 123.6(5)
C12 C13 H13 118.2
C8 C13 H13 118.2
C35 O14 Cu4 107.2(3)
C35 O14 Cu5 106.3(3)
Cu4 O14 Cu5 134.27(18)
C30 C14 C12 112.8(5)
C30 C14 C15 112.5(5)
C12 C14 C15 110.7(4)
C30 C14 H14 106.8
C12 C14 H14 106.8
C15 C14 H14 106.8
C36 O15 Cu4 108.6(3)
C20 C15 C16 117.9(5)
C20 C15 C14 123.2(5)
C16 C15 C14 118.8(5)
C41 O16 Cu3 109.2(3)
C15 C16 C17 120.9(5)
C15 C16 O7 124.2(5)
C17 C16 O7 114.9(5)
C42 O17 Cu3 106.9(3)
C42 O17 Cu2 106.3(3)
Cu3 O17 Cu2 133.84(19)
O8 C17 C18 120.7(5)
O8 C17 C16 120.0(4)
C18 C17 C16 119.2(5)
C43 O18 Cu2 109.2(3)
C17 C18 C19 122.5(5)
C17 C18 O9 114.3(5)
C19 C18 O9 123.2(5)
C48 O19 Cu1 108.2(3)
C18 C19 C20 115.8(5)
C18 C19 C21 120.3(5)
C20 C19 C21 123.8(5)
C49 O20 Cu1 106.1(3)
C49 O20 Cu8 106.0(3)
Cu1 O20 Cu8 133.43(19)
C15 C20 C19 123.8(5)
C15 C20 H20 118.1
C19 C20 H20 118.1
C50 O21 Cu8 108.7(3)
C19 C21 C22 110.4(4)
C19 C21 C31 113.4(5)
C22 C21 C31 113.2(5)
C19 C21 H21 106.4
C22 C21 H21 106.4
C31 C21 H21 106.4
C55 O22 Cu7 108.4(3)
C23 C22 C27 116.8(5)
C23 C22 C21 120.4(5)
C27 C22 C21 122.6(5)
C56 O23 Cu6 105.9(3)
C56 O23 Cu7 106.2(3)
Cu6 O23 Cu7 133.42(19)
C22 C23 C24 122.1(5)
C22 C23 O10 123.3(5)
C24 C23 O10 114.5(5)
C57 O24 Cu6 108.9(3)
O11 C24 C23 120.6(5)
O11 C24 C25 119.2(5)
C23 C24 C25 120.1(5)
S1A O25 S1 75.8(4)
S1A O25 Cu1 122.1(5)
S1 O25 Cu1 134.7(4)
O12 C25 C24 115.6(5)
O12 C25 C26 124.3(5)
C24 C25 C26 120.1(5)
S2A O26 S2 59.1(5)
S2A O26 Cu2 117.5(5)
S2 O26 Cu2 119.0(4)
C25 C26 C27 117.3(5)
C25 C26 C28 119.7(5)
C27 C26 C28 122.8(5)
S3 O27 S3A 39.0(4)
S3 O27 Cu3 125.9(3)
S3A O27 Cu3 122.8(5)
C22 C27 C26 123.6(5)
C22 C27 H27 118.2
C26 C27 H27 118.2
S4 O28 S4A 31.8(2)
S4 O28 Cu4 126.1(3)
S4A O28 Cu4 114.0(3)
C32 C28 C1 112.6(5)
C32 C28 C26 113.6(5)
C1 C28 C26 111.3(4)
C32 C28 H28 106.2
C1 C28 H28 106.2
C26 C28 H28 106.2
S5 O29 S5A 43.7(5)
S5 O29 Cu5 132.9(6)
S5A O29 Cu5 112.9(3)
C7 C29 H29A 109.5
C7 C29 H29B 109.5
H29A C29 H29B 109.5
C7 C29 H29C 109.5
H29A C29 H29C 109.5
H29B C29 H29C 109.5
S6A O30 S6B 63.2(7)
S6A O30 S6 40.4(5)
S6B O30 S6 22.8(5)
S6A O30 Cu6 126.8(5)
S6B O30 Cu6 112.6(6)
S6 O30 Cu6 123.1(3)
C14 C30 H30A 109.5
C14 C30 H30B 109.5
H30A C30 H30B 109.5
C14 C30 H30C 109.5
H30A C30 H30C 109.5
H30B C30 H30C 109.5
S7 O31 Cu7 116.7(3)
C21 C31 H31A 109.5
C21 C31 H31B 109.5
H31A C31 H31B 109.5
C21 C31 H31C 109.5
H31A C31 H31C 109.5
H31B C31 H31C 109.5
S8A O32 S8B 73.9(6)
S8A O32 S8 59.5(5)
S8B O32 S8 118.8(5)
S8A O32 Cu8 134.1(5)
S8B O32 Cu8 119.4(5)
S8 O32 Cu8 121.4(3)
C28 C32 H32A 109.5
C28 C32 H32B 109.5
H32A C32 H32B 109.5
C28 C32 H32C 109.5
H32A C32 H32C 109.5
H32B C32 H32C 109.5
C34 C33 C38 116.2(4)
C34 C33 C60 119.8(5)
C38 C33 C60 123.8(5)
C35 C34 C33 121.8(5)
C35 C34 O13 114.9(4)
C33 C34 O13 123.2(4)
O14 C35 C36 119.7(4)
O14 C35 C34 120.4(5)
C36 C35 C34 119.8(5)
C35 C36 O15 115.2(4)
C35 C36 C37 121.6(4)
O15 C36 C37 123.1(4)
C38 C37 C36 116.5(5)
C38 C37 C39 123.1(5)
C36 C37 C39 120.3(4)
C37 C38 C33 124.1(5)
C37 C38 H38 118.0
C33 C38 H38 118.0
C61 C39 C37 113.3(4)
C61 C39 C40 113.7(4)
C37 C39 C40 110.3(4)
C61 C39 H39 106.3
C37 C39 H39 106.3
C40 C39 H39 106.3
C41 C40 C45 117.6(4)
C41 C40 C39 119.8(4)
C45 C40 C39 122.4(4)
C40 C41 C42 121.8(4)
C40 C41 O16 124.1(4)
C42 C41 O16 114.1(4)
O17 C42 C43 120.9(4)
O17 C42 C41 120.0(4)
C43 C42 C41 118.9(4)
C44 C43 C42 122.0(5)
C44 C43 O18 124.1(4)
C42 C43 O18 113.9(4)
C43 C44 C45 117.2(4)
C43 C44 C46 119.8(4)
C45 C44 C46 122.9(4)
C40 C45 C44 122.5(5)
C40 C45 H45 118.7
C44 C45 H45 118.7
C62 C46 C44 113.5(4)
C62 C46 C47 112.2(4)
C44 C46 C47 111.1(4)
C62 C46 H46 106.5
C44 C46 H46 106.5
C47 C46 H46 106.5
C52 C47 C48 116.2(5)
C52 C47 C46 124.2(5)
C48 C47 C46 119.3(4)
C49 C48 O19 115.3(4)
C49 C48 C47 121.5(5)
O19 C48 C47 123.1(4)
C48 C49 O20 120.1(4)
C48 C49 C50 120.8(5)
O20 C49 C50 118.9(4)
O21 C50 C49 116.0(4)
O21 C50 C51 124.1(4)
C49 C50 C51 119.7(5)
C52 C51 C50 117.7(5)
C52 C51 C53 123.3(5)
C50 C51 C53 118.9(4)
C51 C52 C47 124.1(5)
C51 C52 H52 118.0
C47 C52 H52 118.0
C63 C53 C51 113.8(4)
C63 C53 C54 112.8(4)
C51 C53 C54 111.2(4)
C63 C53 H53 106.1
C51 C53 H53 106.1
C54 C53 H53 106.1
C59 C54 C55 117.8(5)
C59 C54 C53 122.1(5)
C55 C54 C53 119.9(4)
O22 C55 C56 115.7(5)
O22 C55 C54 123.6(4)
C56 C55 C54 120.7(5)
O23 C56 C57 120.1(5)
O23 C56 C55 119.4(4)
C57 C56 C55 120.4(5)
C56 C57 O24 114.9(5)
C56 C57 C58 121.5(5)
O24 C57 C58 123.4(4)
C57 C58 C59 116.8(4)
C57 C58 C60 119.7(4)
C59 C58 C60 123.3(5)
C54 C59 C58 122.8(5)
C54 C59 H59 118.6
C58 C59 H59 118.6
C64 C60 C33 112.8(4)
C64 C60 C58 113.9(4)
C33 C60 C58 110.7(4)
C64 C60 H60 106.3
C33 C60 H60 106.3
C58 C60 H60 106.3
C39 C61 H61A 109.5
C39 C61 H61B 109.5
H61A C61 H61B 109.5
C39 C61 H61C 109.5
H61A C61 H61C 109.5
H61B C61 H61C 109.5
C46 C62 H62A 109.5
C46 C62 H62B 109.5
H62A C62 H62B 109.5
C46 C62 H62C 109.5
H62A C62 H62C 109.5
H62B C62 H62C 109.5
C53 C63 H63A 109.5
C53 C63 H63B 109.5
H63A C63 H63B 109.5
C53 C63 H63C 109.5
H63A C63 H63C 109.5
H63B C63 H63C 109.5
C60 C64 H64A 109.5
C60 C64 H64B 109.5
H64A C64 H64B 109.5
C60 C64 H64C 109.5
H64A C64 H64C 109.5
H64B C64 H64C 109.5
S1 C70 H70A 109.5
S1 C70 H70B 109.5
H70A C70 H70B 109.5
S1 C70 H70C 109.5
H70A C70 H70C 109.5
H70B C70 H70C 109.5
S1 C71 H71A 109.5
S1 C71 H71B 109.5
H71A C71 H71B 109.5
S1 C71 H71C 109.5
H71A C71 H71C 109.5
H71B C71 H71C 109.5
S2 C72 H72A 109.5
S2 C72 H72B 109.5
H72A C72 H72B 109.5
S2 C72 H72C 109.5
H72A C72 H72C 109.5
H72B C72 H72C 109.5
S2 C73 H73A 109.5
S2 C73 H73B 109.5
H73A C73 H73B 109.5
S2 C73 H73C 109.5
H73A C73 H73C 109.5
H73B C73 H73C 109.5
S3 C74 H74A 109.5
S3 C74 H74B 109.5
H74A C74 H74B 109.5
S3 C74 H74C 109.5
H74A C74 H74C 109.5
H74B C74 H74C 109.5
S3 C75 H75A 109.5
S3 C75 H75B 109.5
H75A C75 H75B 109.5
S3 C75 H75C 109.5
H75A C75 H75C 109.5
H75B C75 H75C 109.5
S4 C76 H76A 109.5
S4 C76 H76B 109.5
H76A C76 H76B 109.5
S4 C76 H76C 109.5
H76A C76 H76C 109.5
H76B C76 H76C 109.5
S4 C77 H77A 109.5
S4 C77 H77B 109.5
H77A C77 H77B 109.5
S4 C77 H77C 109.5
H77A C77 H77C 109.5
H77B C77 H77C 109.5
S5 C78 H78A 109.5
S5 C78 H78B 109.5
H78A C78 H78B 109.5
S5 C78 H78C 109.5
H78A C78 H78C 109.5
H78B C78 H78C 109.5
S5 C79 H79A 109.5
S5 C79 H79B 109.5
H79A C79 H79B 109.5
S5 C79 H79C 109.5
H79A C79 H79C 109.5
H79B C79 H79C 109.5
S6 C80 H80A 109.5
S6 C80 H80B 109.5
H80A C80 H80B 109.5
S6 C80 H80C 109.5
H80A C80 H80C 109.5
H80B C80 H80C 109.5
S6 C81 H81A 109.5
S6 C81 H81B 109.5
H81A C81 H81B 109.5
S6 C81 H81C 109.5
H81A C81 H81C 109.5
H81B C81 H81C 109.5
S7 C82 H82A 109.5
S7 C82 H82B 109.5
H82A C82 H82B 109.5
S7 C82 H82C 109.5
H82A C82 H82C 109.5
H82B C82 H82C 109.5
S7 C83 H83A 109.5
S7 C83 H83B 109.5
H83A C83 H83B 109.5
S7 C83 H83C 109.5
H83A C83 H83C 109.5
H83B C83 H83C 109.5
S8 C84 H84A 109.5
S8 C84 H84B 109.5
H84A C84 H84B 109.5
S8 C84 H84C 109.5
H84A C84 H84C 109.5
H84B C84 H84C 109.5
S8 C85 H85A 109.5
S8 C85 H85B 109.5
H85A C85 H85B 109.5
S8 C85 H85C 109.5
H85A C85 H85C 109.5
H85B C85 H85C 109.5
S8B C85B H85D 109.5
S8B C85B H85E 109.5
H85D C85B H85E 109.5
S8B C85B H85F 109.5
H85D C85B H85F 109.5
H85E C85B H85F 109.5
O25 S1A C71A 97.5(9)
O26 S2A C73A 98.7(11)
O27 S3A C75A 107.3(12)
O27 S3A C74A 104.0(12)
C75A S3A C74A 95.0(11)
O28 S4A C77A 104.9(11)
O28 S4A C76A 101.5(10)
C77A S4A C76A 97.8(12)
O29 S5A C78A 105.7(7)
O29 S5A C79A 106.2(5)
C78A S5A C79A 95.9(8)
O30 S6A C80A 119.5(13)
O30 S6A C81A 111.7(11)
C80A S6A C81A 98.9(11)
O32 S8A C85A 112.7(15)
O32 S8A C84A 107.1(13)
C85A S8A C84A 96.1(12)
S1A C71A H71D 109.5
S1A C71A H71E 109.5
H71D C71A H71E 109.5
S1A C71A H71F 109.5
H71D C71A H71F 109.5
H71E C71A H71F 109.5
S2A C73A H73D 109.5
S2A C73A H73E 109.5
H73D C73A H73E 109.5
S2A C73A H73F 109.5
H73D C73A H73F 109.5
H73E C73A H73F 109.5
S3A C74A H74D 109.5
S3A C74A H74E 109.5
H74D C74A H74E 109.5
S3A C74A H74F 109.5
H74D C74A H74F 109.5
H74E C74A H74F 109.5
S3A C75A H75D 109.5
S3A C75A H75E 109.5
H75D C75A H75E 109.5
S3A C75A H75F 109.5
H75D C75A H75F 109.5
H75E C75A H75F 109.5
S4A C76A H76D 109.5
S4A C76A H76E 109.5
H76D C76A H76E 109.5
S4A C76A H76F 109.5
H76D C76A H76F 109.5
H76E C76A H76F 109.5
S4A C77A H77D 109.5
S4A C77A H77E 109.5
H77D C77A H77E 109.5
S4A C77A H77F 109.5
H77D C77A H77F 109.5
H77E C77A H77F 109.5
S5A C78A H78D 109.5
S5A C78A H78E 109.5
H78D C78A H78E 109.5
S5A C78A H78F 109.5
H78D C78A H78F 109.5
H78E C78A H78F 109.5
S5A C79A H79D 109.5
S5A C79A H79E 109.5
H79D C79A H79E 109.5
S5A C79A H79F 109.5
H79D C79A H79F 109.5
H79E C79A H79F 109.5
S6A C80A H80D 109.5
S6A C80A H80E 109.5
H80D C80A H80E 109.5
S6A C80A H80F 109.5
H80D C80A H80F 109.5
H80E C80A H80F 109.5
S6A C81A H81D 109.5
S6A C81A H81E 109.5
H81D C81A H81E 109.5
S6A C81A H81F 109.5
H81D C81A H81F 109.5
H81E C81A H81F 109.5
S8A C84A H84D 109.5
S8A C84A H84E 109.5
H84D C84A H84E 109.5
S8A C84A H84F 109.5
H84D C84A H84F 109.5
H84E C84A H84F 109.5
O30 S6B C80B 105.8(11)
O30 S6B C81B 105.8(13)
C80B S6B C81B 92.0(10)
S6B C80B H80G 109.5
S6B C80B H80H 109.5
H80G C80B H80H 109.5
S6B C80B H80I 109.5
H80G C80B H80I 109.5
H80H C80B H80I 109.5
S6B C81B H81G 109.5
S6B C81B H81H 109.5
H81G C81B H81H 109.5
S6B C81B H81I 109.5
H81G C81B H81I 109.5
H81H C81B H81I 109.5
S8A C85A H85G 109.5
S8A C85A H85H 109.5
H85G C85A H85H 109.5
S8A C85A H85I 109.5
H85G C85A H85I 109.5
H85H C85A H85I 109.5
O32 S8B C84B 104.8(12)
O32 S8B C85B 110.1(13)
C84B S8B C85B 91.9(11)
S8B C84B H84G 109.5
S8B C84B H84H 109.5
H84G C84B H84H 109.5
S8B C84B H84I 109.5
H84G C84B H84I 109.5
H84H C84B H84I 109.5

loop_
_geom_bond_atom_site_label_1
_geom_bond_atom_site_label_2
_geom_bond_distance
Cu1 O19 1.957(4)
Cu1 O1 1.961(4)
Cu1 O20 1.971(3)
Cu1 O2 1.988(3)
Cu1 O25 2.177(5)
S1 O25 1.556(6)
S1 C70 1.730(8)
S1 C71 1.807(11)
O1 C2 1.403(6)
C1 C6 1.390(7)
C1 C2 1.412(7)
C1 C28 1.528(8)
Cu2 O18 1.954(3)
Cu2 O3 1.959(4)
Cu2 O2 1.982(3)
Cu2 O17 1.985(3)
Cu2 O26 2.163(5)
S2 O26 1.500(6)
S2 C72 1.753(8)
S2 C73 1.779(11)
O2 C3 1.373(6)
C2 C3 1.359(7)
Cu3 O16 1.951(3)
Cu3 O4 1.962(4)
Cu3 O17 1.981(3)
Cu3 O5 1.987(4)
Cu3 O27 2.169(4)
S3 O27 1.474(4)
S3 C75 1.777(10)
S3 C74 1.782(9)
O3 C4 1.396(6)
C3 C4 1.381(7)
Cu4 O14 1.961(3)
Cu4 O15 1.965(3)
Cu4 O6 1.973(4)
Cu4 O5 1.990(4)
Cu4 O28 2.189(3)
S4 O28 1.450(4)
S4 C76 1.749(9)
S4 C77 1.790(10)
O4 C9 1.389(6)
C4 C5 1.394(7)
Cu5 O13 1.954(3)
Cu5 O7 1.961(4)
Cu5 O8 1.967(3)
Cu5 O14 2.000(3)
Cu5 O29 2.167(4)
S5 O29 1.384(9)
S5 C78 1.834(19)
S5 C79 1.847(17)
O5 C10 1.367(6)
C5 C6 1.383(7)
C5 C7 1.541(7)
Cu6 O9 1.942(4)
Cu6 O24 1.943(4)
Cu6 O23 1.973(3)
Cu6 O8 1.988(3)
Cu6 O30 2.187(4)
S6 O30 1.532(7)
S6 C80 1.680(12)
S6 C81 1.768(12)
O6 C11 1.398(6)
C6 H6 0.9500
Cu7 O22 1.958(4)
Cu7 O10 1.961(4)
Cu7 O23 1.987(3)
Cu7 O11 1.988(3)
Cu7 O31 2.194(4)
S7 O31 1.540(5)
S7 C82 1.768(10)
S7 C83 1.814(9)
O7 C16 1.394(6)
C7 C29 1.509(8)
C7 C8 1.541(8)
C7 H7 1.0000
Cu8 O21 1.957(3)
Cu8 O12 1.963(3)
Cu8 O11 1.986(4)
Cu8 O20 1.990(4)
Cu8 O32 2.203(4)
S8 O32 1.458(5)
S8 C84 1.778(12)
S8 C85 1.797(13)
O8 C17 1.363(6)
C8 C13 1.401(8)
C8 C9 1.404(7)
O9 C18 1.402(6)
C9 C10 1.374(8)
O10 C23 1.407(6)
C10 C11 1.389(8)
O11 C24 1.364(6)
C11 C12 1.383(7)
O12 C25 1.369(6)
C12 C13 1.392(8)
C12 C14 1.526(8)
O13 C34 1.410(6)
C13 H13 0.9500
O14 C35 1.369(6)
C14 C30 1.523(8)
C14 C15 1.553(7)
C14 H14 1.0000
O15 C36 1.383(6)
C15 C20 1.376(7)
C15 C16 1.390(7)
O16 C41 1.397(5)
C16 C17 1.392(7)
O17 C42 1.362(6)
C17 C18 1.386(7)
O18 C43 1.397(6)
C18 C19 1.390(8)
O19 C48 1.395(6)
C19 C20 1.408(7)
C19 C21 1.508(7)
O20 C49 1.381(6)
C20 H20 0.9500
O21 C50 1.371(6)
C21 C22 1.540(8)
C21 C31 1.542(8)
C21 H21 1.0000
O22 C55 1.384(6)
C22 C23 1.383(7)
C22 C27 1.395(8)
O23 C56 1.373(6)
C23 C24 1.382(7)
O24 C57 1.386(6)
C24 C25 1.399(7)
O25 S1A 1.462(9)
C25 C26 1.403(7)
O26 S2A 1.478(11)
C26 C27 1.400(8)
C26 C28 1.534(7)
O27 S3A 1.519(11)
C27 H27 0.9500
O28 S4A 1.575(8)
C28 C32 1.520(8)
C28 H28 1.0000
O29 S5A 1.507(5)
C29 H29A 0.9800
C29 H29B 0.9800
C29 H29C 0.9800
O30 S6A 1.384(9)
O30 S6B 1.432(14)
C30 H30A 0.9800
C30 H30B 0.9800
C30 H30C 0.9800
C31 H31A 0.9800
C31 H31B 0.9800
C31 H31C 0.9800
O32 S8A 1.394(10)
O32 S8B 1.425(9)
C32 H32A 0.9800
C32 H32B 0.9800
C32 H32C 0.9800
C33 C34 1.391(7)
C33 C38 1.399(7)
C33 C60 1.521(7)
C34 C35 1.384(7)
C35 C36 1.379(7)
C36 C37 1.395(7)
C37 C38 1.396(7)
C37 C39 1.535(7)
C38 H38 0.9500
C39 C61 1.516(7)
C39 C40 1.544(6)
C39 H39 1.0000
C40 C41 1.378(7)
C40 C45 1.390(7)
C41 C42 1.394(7)
C42 C43 1.387(7)
C43 C44 1.375(7)
C44 C45 1.415(7)
C44 C46 1.522(6)
C45 H45 0.9500
C46 C62 1.523(7)
C46 C47 1.529(7)
C46 H46 1.0000
C47 C52 1.388(7)
C47 C48 1.415(7)
C48 C49 1.361(7)
C49 C50 1.395(7)
C50 C51 1.406(7)
C51 C52 1.383(7)
C51 C53 1.525(7)
C52 H52 0.9500
C53 C63 1.514(7)
C53 C54 1.556(7)
C53 H53 1.0000
C54 C59 1.388(7)
C54 C55 1.392(7)
C55 C56 1.387(7)
C56 C57 1.375(7)
C57 C58 1.389(7)
C58 C59 1.413(7)
C58 C60 1.525(7)
C59 H59 0.9500
C60 C64 1.515(7)
C60 H60 1.0000
C61 H61A 0.9800
C61 H61B 0.9800
C61 H61C 0.9800
C62 H62A 0.9800
C62 H62B 0.9800
C62 H62C 0.9800
C63 H63A 0.9800
C63 H63B 0.9800
C63 H63C 0.9800
C64 H64A 0.9800
C64 H64B 0.9800
C64 H64C 0.9800
C70 H70A 0.9800
C70 H70B 0.9800
C70 H70C 0.9800
C71 H71A 0.9800
C71 H71B 0.9800
C71 H71C 0.9800
C72 H72A 0.9800
C72 H72B 0.9800
C72 H72C 0.9800
C73 H73A 0.9800
C73 H73B 0.9800
C73 H73C 0.9800
C74 H74A 0.9800
C74 H74B 0.9800
C74 H74C 0.9800
C75 H75A 0.9800
C75 H75B 0.9800
C75 H75C 0.9800
C76 H76A 0.9800
C76 H76B 0.9800
C76 H76C 0.9800
C77 H77A 0.9800
C77 H77B 0.9800
C77 H77C 0.9800
C78 H78A 0.9800
C78 H78B 0.9800
C78 H78C 0.9800
C79 H79A 0.9800
C79 H79B 0.9800
C79 H79C 0.9800
C80 H80A 0.9800
C80 H80B 0.9800
C80 H80C 0.9800
C81 H81A 0.9800
C81 H81B 0.9800
C81 H81C 0.9800
C82 H82A 0.9800
C82 H82B 0.9800
C82 H82C 0.9800
C83 H83A 0.9800
C83 H83B 0.9800
C83 H83C 0.9800
C84 H84A 0.9800
C84 H84B 0.9800
C84 H84C 0.9800
C85 H85A 0.9800
C85 H85B 0.9800
C85 H85C 0.9800
C85B S8B 1.845(17)
C85B H85D 0.9800
C85B H85E 0.9800
C85B H85F 0.9800
S1A C71A 1.934(15)
S2A C73A 1.802(16)
S3A C75A 1.772(17)
S3A C74A 1.795(17)
S4A C77A 1.749(17)
S4A C76A 1.791(16)
S5A C78A 1.764(12)
S5A C79A 1.789(8)
S6A C80A 1.700(16)
S6A C81A 1.794(15)
S8A C85A 1.784(18)
S8A C84A 1.804(17)
C71A H71D 0.9800
C71A H71E 0.9800
C71A H71F 0.9800
C73A H73D 0.9800
C73A H73E 0.9800
C73A H73F 0.9800
C74A H74D 0.9800
C74A H74E 0.9800
C74A H74F 0.9800
C75A H75D 0.9800
C75A H75E 0.9800
C75A H75F 0.9800
C76A H76D 0.9800
C76A H76E 0.9800
C76A H76F 0.9800
C77A H77D 0.9800
C77A H77E 0.9800
C77A H77F 0.9800
C78A H78D 0.9800
C78A H78E 0.9800
C78A H78F 0.9800
C79A H79D 0.9800
C79A H79E 0.9800
C79A H79F 0.9800
C80A H80D 0.9800
C80A H80E 0.9800
C80A H80F 0.9800
C81A H81D 0.9800
C81A H81E 0.9800
C81A H81F 0.9800
C84A H84D 0.9800
C84A H84E 0.9800
C84A H84F 0.9800
S6B C80B 1.803(16)
S6B C81B 1.835(17)
C80B H80G 0.9800
C80B H80H 0.9800
C80B H80I 0.9800
C81B H81G 0.9800
C81B H81H 0.9800
C81B H81I 0.9800
C85A H85G 0.9800
C85A H85H 0.9800
C85A H85I 0.9800
S8B C84B 1.832(17)
C84B H84G 0.9800
C84B H84H 0.9800
C84B H84I 0.9800
